data_7011119
loop_
_publ_author_name
'Dan M. J. Doble'
'Alexander J. Blake'
'Wan-Sheung Li'
'Martin Schr\"oder'

_publ_section_title
;
 Na+-Mediated aggregation of imino-carboxylate transition metal
 complexes
;
_journal_issue 21
_journal_name_full 'J. Chem. Soc., Dalton Trans.'
_journal_page_first 3137
_journal_page_last 3139
_journal_paper_doi 10.1039/b107873a
_journal_year 2001
_chemical_formula_sum 'C30 H62 Mn2 N8 Na2 O22'
_chemical_formula_weight 1042.74
_chemical_name_systematic
; 
? 
;
_space_group_IT_number 2
_symmetry_cell_setting triclinic
_symmetry_space_group_name_Hall '-P 1'
_symmetry_space_group_name_H-M 'P -1'
_atom_sites_solution_hydrogens 'Me Hs found in delta-F, water Hs not located, others placed geometrically'
_atom_sites_solution_primary direct
_atom_sites_solution_secondary 'difference Fourier synthesis'
_audit_creation_method SHELXL-97
_cell_angle_alpha 65.02(4)
_cell_angle_beta 66.08(4)
_cell_angle_gamma 71.21(3)
_cell_formula_units_Z 1
_cell_length_a 10.062(4)
_cell_length_b 11.572(4)
_cell_length_c 12.334(10)
_cell_measurement_reflns_used 19
_cell_measurement_temperature 150(2)
_cell_measurement_theta_max 13.85
_cell_measurement_theta_min 12.5
_cell_volume 1170.1(12)
_computing_cell_refinement 'STADI-4 (Stoe & Cie, 1996a)'
_computing_data_collection 'STADI-4 (Stoe & Cie, 1996a)'
_computing_data_reduction 'X-RED (Stoe & Cie, 1996b)'
_computing_molecular_graphics 'SHELXTL/PC (Sheldrick, 1994)'
_computing_publication_material 'SHELXL-97 (Sheldrick, 1997)'
_computing_structure_refinement 'SHELXL-97 (Sheldrick, 1997)'
_computing_structure_solution 'SHELXS-97 (Sheldrick, 1990)'
_diffrn_ambient_temperature 150(2)
_diffrn_measured_fraction_theta_full 0.965
_diffrn_measured_fraction_theta_max 0.965
_diffrn_measurement_device_type 'Stoe Stadi-4 four-circle'
_diffrn_measurement_method omega-theta
_diffrn_radiation_monochromator graphite
_diffrn_radiation_source 'fine-focus sealed tube'
_diffrn_radiation_type MoK\a
_diffrn_radiation_wavelength 0.71073
_diffrn_reflns_av_R_equivalents 0.0330
_diffrn_reflns_av_sigmaI/netI 0.0124
_diffrn_reflns_limit_h_max 11
_diffrn_reflns_limit_h_min -10
_diffrn_reflns_limit_k_max 13
_diffrn_reflns_limit_k_min -12
_diffrn_reflns_limit_l_max 14
_diffrn_reflns_limit_l_min -9
_diffrn_reflns_number 4691
_diffrn_reflns_theta_full 25.06
_diffrn_reflns_theta_max 25.06
_diffrn_reflns_theta_min 2.71
_diffrn_standards_interval_time 60
_diffrn_standards_number 2
_exptl_absorpt_coefficient_mu 0.643
_exptl_absorpt_correction_type none
_exptl_crystal_colour colourless
_exptl_crystal_density_diffrn 1.480
_exptl_crystal_density_meas ?
_exptl_crystal_density_method .
_exptl_crystal_description 'irregular block'
_exptl_crystal_F_000 546
_exptl_crystal_size_max 0.67
_exptl_crystal_size_mid 0.54
_exptl_crystal_size_min 0.43
_refine_diff_density_max 1.00
_refine_diff_density_min -0.73
_refine_diff_density_rms 0.09
_refine_ls_extinction_method none
_refine_ls_goodness_of_fit_ref 1.060
_refine_ls_hydrogen_treatment 'riding model'
_refine_ls_matrix_type full
_refine_ls_number_parameters 321
_refine_ls_number_reflns 4001
_refine_ls_number_restraints 4
_refine_ls_restrained_S_all 1.061
_refine_ls_R_factor_all 0.0679
_refine_ls_R_factor_gt 0.0605
_refine_ls_shift/su_max 0.069
_refine_ls_shift/su_mean 0.001
_refine_ls_structure_factor_coef Fsqd
_refine_ls_weighting_details 'w=1/[\s^2^(Fo^2^)+(0.0880P)^2^+2.8778P] where P=(Fo^2^+2Fc^2^)/3'
_refine_ls_weighting_scheme calc
_refine_ls_wR_factor_gt 0.1589
_refine_ls_wR_factor_ref 0.1697
_reflns_number_gt 3589
_reflns_number_total 4001
_reflns_threshold_expression >2sigma(I)
_cod_data_source_file b107873a.txt
_cod_data_source_block 4
_cod_depositor_comments
;
The following automatic conversions were performed:
'_symmetry_cell_setting' value 'Triclinic' changed to 'triclinic'
according to '/home/saulius/struct/CIF-dictionaries/cif_core.dic'
dictionary named 'cif_core.dic' version 2.4.1 from 2010-06-29.

Automatic conversion script
Id: cif_fix_enum 1527 2010-12-29 10:47:43Z saulius 

The following automatic conversions were performed:

'_refine_ls_weighting_scheme' value 'calc
w=1/[\s^2^(Fo^2^)+(0.0880P)^2^+2.8778P] where P=(Fo^2^+2Fc^2^)/3' was
changed to 'calc'. New tag '_refine_ls_weighting_details' was
created. The value of the new tag was set to
'w=1/[\s^2^(Fo^2^)+(0.0880P)^2^+2.8778P] where P=(Fo^2^+2Fc^2^)/3'.

Automatic conversion script
Id: cif_fix_values 3143 2015-03-26 13:38:13Z robertas 

The following automatic conversions were performed:

'_atom_sites_solution_primary' value 'direct methods' was changed to
'direct'.

Automatic conversion script
Id: cif_fix_values 6452 2018-10-05 10:23:21Z andrius 
;
_cod_original_cell_volume 1170.1(11)
_cod_original_sg_symbol_H-M P-1
_cod_database_code 7011119

loop_
_symmetry_equiv_pos_as_xyz
'x, y, z'
'-x, -y, -z'

loop_
_atom_site_label
_atom_site_type_symbol
_atom_site_fract_x
_atom_site_fract_y
_atom_site_fract_z
_atom_site_U_iso_or_equiv
_atom_site_adp_type
_atom_site_occupancy
_atom_site_calc_flag
_atom_site_refinement_flags
_atom_site_disorder_assembly
_atom_site_disorder_group
Mn Mn 0.71881(6) 0.65675(5) 0.67334(5) 0.0300(2) Uani 1 d . . .
Na Na 0.56919(19) 0.47864(16) 0.61457(16) 0.0451(4) Uani 1 d D . .
N N 0.8311(3) 0.7931(3) 0.7229(3) 0.0334(7) Uani 1 d . . .
C1A C 0.9786(4) 0.8037(4) 0.6311(4) 0.0406(9) Uani 1 d . . .
H1AA H 1.0481 0.7221 0.6563 0.049 Uiso 1 calc R . .
H1AB H 1.0136 0.8749 0.6302 0.049 Uiso 1 calc R . .
C2A C 0.9781(4) 0.8301(4) 0.4986(4) 0.0365(9) Uani 1 d . . .
H2AA H 0.9209 0.9176 0.4673 0.044 Uiso 1 calc R . .
H2AB H 1.0805 0.8263 0.4400 0.044 Uiso 1 calc R . .
N3A N 0.9107(3) 0.7315(3) 0.5052(3) 0.0299(7) Uani 1 d . . .
C4A C 0.9499(4) 0.6944(3) 0.4113(3) 0.0288(7) Uani 1 d . . .
C5A C 0.8770(4) 0.5838(3) 0.4371(4) 0.0312(8) Uani 1 d . . .
O6A O 0.8099(3) 0.5282(2) 0.5501(2) 0.0322(6) Uani 1 d . . .
O7A O 0.8914(3) 0.5558(3) 0.3456(3) 0.0410(7) Uani 1 d . . .
C8A C 1.0542(4) 0.7490(4) 0.2857(4) 0.0386(9) Uani 1 d . . .
H8A1 H 1.0154 0.8409 0.2487 0.058 Uiso 1 calc R . .
H8A2 H 1.0662 0.7022 0.2310 0.058 Uiso 1 calc R . .
H8A3 H 1.1502 0.7399 0.2940 0.058 Uiso 1 calc R . .
C1C C 0.8405(5) 0.7262(4) 0.8515(4) 0.0437(10) Uani 1 d . . .
H1CA H 0.7440 0.7474 0.9125 0.052 Uiso 1 calc R . .
H1CB H 0.9156 0.7568 0.8603 0.052 Uiso 1 calc R . .
C2C C 0.8822(5) 0.5796(4) 0.8809(4) 0.0422(10) Uani 1 d . . .
H2CA H 0.9846 0.5563 0.8286 0.051 Uiso 1 calc R . .
H2CB H 0.8764 0.5353 0.9707 0.051 Uiso 1 calc R . .
N3C N 0.7790(4) 0.5398(3) 0.8536(3) 0.0343(7) Uani 1 d . . .
C4C C 0.7206(4) 0.4409(3) 0.9276(3) 0.0324(8) Uani 1 d . . .
C5C C 0.6109(4) 0.4159(3) 0.8873(3) 0.0332(8) Uani 1 d . . .
O6C O 0.5840(3) 0.4995(3) 0.7897(3) 0.0379(6) Uani 1 d . . .
O7C O 0.5576(4) 0.3151(3) 0.9523(3) 0.0480(7) Uani 1 d . . .
C8C C 0.7489(5) 0.3490(5) 1.0492(4) 0.0501(11) Uani 1 d . . .
H8C1 H 0.8556 0.3196 1.0343 0.075 Uiso 1 calc R . .
H8C2 H 0.7015 0.2740 1.0812 0.075 Uiso 1 calc R . .
H8C3 H 0.7080 0.3934 1.1113 0.075 Uiso 1 calc R . .
C1B C 0.7344(5) 0.9216(4) 0.7123(4) 0.0398(9) Uani 1 d . . .
H1BA H 0.7585 0.9784 0.6229 0.048 Uiso 1 calc R . .
H1BB H 0.7517 0.9621 0.7606 0.048 Uiso 1 calc R . .
C2B C 0.5732(4) 0.9081(4) 0.7625(4) 0.0382(9) Uani 1 d . . .
H2BA H 0.5457 0.8585 0.8540 0.046 Uiso 1 calc R . .
H2BB H 0.5091 0.9948 0.7495 0.046 Uiso 1 calc R . .
N3B N 0.5533(3) 0.8404(3) 0.6954(3) 0.0329(7) Uani 1 d . . .
C4B C 0.4416(4) 0.8748(4) 0.6570(4) 0.0356(9) Uani 1 d . . .
C5B C 0.4439(4) 0.7963(4) 0.5830(4) 0.0388(9) Uani 1 d . . .
O6B O 0.5558(3) 0.7098(3) 0.5655(3) 0.0378(6) Uani 1 d . . .
O7B O 0.3358(3) 0.8234(3) 0.5455(3) 0.0517(8) Uani 1 d . . .
C8B C 0.3124(5) 0.9817(4) 0.6785(5) 0.0523(12) Uani 1 d . . .
H8B1 H 0.2400 0.9489 0.7610 0.078 Uiso 1 calc R . .
H8B2 H 0.2662 1.0127 0.6125 0.078 Uiso 1 calc R . .
H8B3 H 0.3465 1.0533 0.6762 0.078 Uiso 1 calc R . .
O1W O 0.3388(4) 0.5574(4) 0.5881(4) 0.0677(11) Uani 1 d . . .
O2W O 0.6263(9) 0.2470(5) 0.6609(6) 0.039(2) Uiso 0.469(14) d PD A 1
O2W' O 0.5438(14) 0.2506(8) 0.6992(10) 0.054(4) Uiso 0.365(15) d PD A 2
O2W" O 0.4382(18) 0.3187(15) 0.7926(14) 0.044(6) Uiso 0.166(10) d PD A 3
O3W O 0.9079(12) 0.9512(7) 0.9742(8) 0.135(4) Uani 0.855(14) d P B 1
O3W' O 0.783(2) 1.020(2) 0.9913(18) 0.039(8) Uiso 0.145(14) d P B 2
O4W O 0.6273(10) 0.0784(6) 0.9212(5) 0.068(2) Uani 0.50 d P . .
O5W O 0.8671(8) 0.7069(10) 0.1106(9) 0.051(2) Uani 0.50 d P . .
O6W O 0.781(2) 0.7267(12) 0.1486(11) 0.116(5) Uani 0.50 d P . .
O7W O 0.4299(13) 0.1762(12) 0.8969(11) 0.108(3) Uani 0.50 d P . .

loop_
_atom_site_aniso_label
_atom_site_aniso_U_11
_atom_site_aniso_U_22
_atom_site_aniso_U_33
_atom_site_aniso_U_23
_atom_site_aniso_U_13
_atom_site_aniso_U_12
Mn 0.0305(3) 0.0256(3) 0.0352(3) 0.0008(2) -0.0184(2) -0.0114(2)
Na 0.0518(10) 0.0432(9) 0.0514(10) -0.0013(7) -0.0298(8) -0.0249(7)
N 0.0337(16) 0.0285(15) 0.0413(17) -0.0051(13) -0.0203(14) -0.0078(13)
C1A 0.036(2) 0.034(2) 0.061(3) -0.0153(18) -0.0224(19) -0.0106(16)
C2A 0.0328(19) 0.0285(18) 0.050(2) -0.0093(17) -0.0109(17) -0.0162(15)
N3A 0.0287(15) 0.0245(14) 0.0376(17) -0.0025(12) -0.0155(13) -0.0103(12)
C4A 0.0284(17) 0.0244(17) 0.0341(18) -0.0025(14) -0.0189(15) -0.0037(13)
C5A 0.0314(18) 0.0239(17) 0.041(2) -0.0015(15) -0.0243(16) -0.0041(14)
O6A 0.0358(14) 0.0246(12) 0.0422(15) -0.0048(11) -0.0214(12) -0.0099(10)
O7A 0.0449(16) 0.0447(16) 0.0454(16) -0.0132(13) -0.0241(13) -0.0128(13)
C8A 0.038(2) 0.036(2) 0.038(2) -0.0056(16) -0.0130(17) -0.0107(16)
C1C 0.053(2) 0.040(2) 0.051(2) -0.0112(19) -0.033(2) -0.0077(18)
C2C 0.050(2) 0.037(2) 0.047(2) -0.0038(18) -0.032(2) -0.0093(18)
N3C 0.0363(17) 0.0280(15) 0.0394(17) -0.0050(13) -0.0206(14) -0.0041(13)
C4C 0.0314(19) 0.0266(18) 0.0295(18) -0.0041(15) -0.0095(15) -0.0008(14)
C5C 0.0320(18) 0.0267(18) 0.0328(19) -0.0084(15) -0.0027(15) -0.0071(14)
O6C 0.0392(15) 0.0346(14) 0.0392(15) 0.0016(12) -0.0178(12) -0.0180(11)
O7C 0.0583(19) 0.0334(15) 0.0459(16) 0.0000(13) -0.0137(14) -0.0223(13)
C8C 0.056(3) 0.048(2) 0.035(2) 0.0052(19) -0.0199(19) -0.014(2)
C1B 0.044(2) 0.0304(19) 0.050(2) -0.0102(17) -0.0214(19) -0.0093(16)
C2B 0.037(2) 0.034(2) 0.043(2) -0.0107(17) -0.0165(17) -0.0042(16)
N3B 0.0318(16) 0.0302(15) 0.0344(16) -0.0006(13) -0.0146(13) -0.0113(13)
C4B 0.0282(18) 0.0305(19) 0.039(2) 0.0031(15) -0.0136(16) -0.0110(15)
C5B 0.035(2) 0.0291(18) 0.050(2) 0.0062(17) -0.0247(18) -0.0155(16)
O6B 0.0369(14) 0.0318(14) 0.0502(16) -0.0029(12) -0.0276(12) -0.0100(11)
O7B 0.0470(17) 0.0362(15) 0.083(2) -0.0034(15) -0.0468(17) -0.0092(13)
C8B 0.036(2) 0.042(2) 0.073(3) -0.008(2) -0.027(2) -0.0015(18)
O1W 0.0403(18) 0.072(2) 0.121(3) -0.053(2) -0.032(2) -0.0104(16)
O3W 0.206(11) 0.072(4) 0.145(7) -0.004(4) -0.081(7) -0.058(6)
O4W 0.133(7) 0.048(4) 0.023(3) -0.010(3) 0.004(3) -0.057(4)
O5W 0.040(4) 0.065(5) 0.048(5) -0.021(4) -0.016(3) -0.006(3)
O6W 0.225(17) 0.077(8) 0.061(7) 0.014(6) -0.075(10) -0.058(11)
O7W 0.118(9) 0.113(8) 0.094(7) -0.028(6) -0.026(6) -0.044(7)

loop_
_atom_type_symbol
_atom_type_description
_atom_type_scat_dispersion_real
_atom_type_scat_dispersion_imag
_atom_type_scat_source
C C 0.0033 0.0016 'International Tables Vol C Tables 4.2.6.8 and 6.1.1.4'
H H 0.0000 0.0000 'International Tables Vol C Tables 4.2.6.8 and 6.1.1.4'
N N 0.0061 0.0033 'International Tables Vol C Tables 4.2.6.8 and 6.1.1.4'
O O 0.0106 0.0060 'International Tables Vol C Tables 4.2.6.8 and 6.1.1.4'
Na Na 0.0362 0.0249 'International Tables Vol C Tables 4.2.6.8 and 6.1.1.4'
Mn Mn 0.3368 0.7283 'International Tables Vol C Tables 4.2.6.8 and 6.1.1.4'

loop_
_geom_angle_atom_site_label_1
_geom_angle_atom_site_label_2
_geom_angle_atom_site_label_3
_geom_angle
_geom_angle_site_symmetry_1
_geom_angle_site_symmetry_3
_geom_angle_publ_flag
O6C Mn N3A 148.25(12) . . ?
O6C Mn N3C 70.85(11) . . ?
N3A Mn N3C 113.64(12) . . ?
O6C Mn N3B 103.69(11) . . ?
N3A Mn N3B 103.85(12) . . ?
N3C Mn N3B 109.54(13) . . ?
O6C Mn O6B 78.07(11) . . ?
N3A Mn O6B 97.09(12) . . ?
N3C Mn O6B 147.84(11) . . ?
N3B Mn O6B 69.69(11) . . ?
O6C Mn O6A 78.44(11) . . ?
N3A Mn O6A 70.22(11) . . ?
N3C Mn O6A 107.59(12) . . ?
N3B Mn O6A 141.26(11) . . ?
O6B Mn O6A 73.11(11) . . ?
O1W Na O6C 114.29(15) . . ?
O1W Na O6A 144.48(14) . . ?
O6C Na O6A 74.40(11) . . ?
O1W Na O2W" 81.1(4) . . ?
O6C Na O2W" 75.3(4) . . ?
O6A Na O2W" 133.2(4) . . ?
O1W Na O2W 109.0(2) . . ?
O6C Na O2W 102.91(17) . . ?
O6A Na O2W 101.6(2) . . ?
O2W" Na O2W 52.5(5) . . ?
O1W Na O6B 80.87(12) . . ?
O6C Na O6B 73.17(11) . . ?
O6A Na O6B 68.54(10) . . ?
O2W" Na O6B 132.8(4) . . ?
O2W Na O6B 170.0(2) . . ?
O1W Na O1W 88.04(15) . 2_666 ?
O6C Na O1W 156.91(13) . 2_666 ?
O6A Na O1W 83.98(12) . 2_666 ?
O2W" Na O1W 116.0(4) . 2_666 ?
O2W Na O1W 73.3(2) . 2_666 ?
O6B Na O1W 106.60(14) . 2_666 ?
O1W Na O2W' 94.5(3) . . ?
O6C Na O2W' 100.3(2) . . ?
O6A Na O2W' 118.6(3) . . ?
O6B Na O2W' 169.2(3) . . ?
O1W Na O2W' 82.8(3) 2_666 . ?
O1W Na Na 45.79(12) . 2_666 ?
O6C Na Na 159.47(13) . 2_666 ?
O6A Na Na 118.19(11) . 2_666 ?
O2W" Na Na 102.1(4) . 2_666 ?
O2W Na Na 90.75(17) . 2_666 ?
O6B Na Na 95.64(10) . 2_666 ?
O2W' Na Na 87.8(2) . 2_666 ?
Mn Na Na 136.08(8) . 2_666 ?
C1A N C1C 110.5(3) . . ?
C1A N C1B 111.5(3) . . ?
C1C N C1B 110.4(3) . . ?
N C1A C2A 111.3(3) . . ?
N3A C2A C1A 108.3(3) . . ?
C4A N3A C2A 120.7(3) . . ?
C4A N3A Mn 118.0(2) . . ?
C2A N3A Mn 121.0(3) . . ?
N3A C4A C8A 125.9(3) . . ?
N3A C4A C5A 114.0(3) . . ?
C8A C4A C5A 120.1(3) . . ?
O7A C5A O6A 126.0(3) . . ?
O7A C5A C4A 117.7(3) . . ?
O6A C5A C4A 116.3(3) . . ?
C5A O6A Mn 114.1(2) . . ?
C5A O6A Na 122.0(2) . . ?
Mn O6A Na 90.74(11) . . ?
N C1C C2C 110.9(3) . . ?
N3C C2C C1C 108.0(3) . . ?
C4C N3C C2C 122.1(3) . . ?
C4C N3C Mn 118.1(3) . . ?
C2C N3C Mn 119.9(2) . . ?
N3C C4C C8C 126.3(4) . . ?
N3C C4C C5C 115.3(3) . . ?
C8C C4C C5C 118.3(3) . . ?
O7C C5C O6C 126.1(4) . . ?
O7C C5C C4C 117.9(3) . . ?
O6C C5C C4C 116.0(3) . . ?
C5C O6C Mn 119.2(2) . . ?
C5C O6C Na 131.2(3) . . ?
Mn O6C Na 93.80(12) . . ?
N C1B C2B 110.3(3) . . ?
N3B C2B C1B 108.4(3) . . ?
C4B N3B C2B 122.4(3) . . ?
C4B N3B Mn 119.2(3) . . ?
C2B N3B Mn 118.2(2) . . ?
N3B C4B C8B 126.5(4) . . ?
N3B C4B C5B 114.8(3) . . ?
C8B C4B C5B 118.8(3) . . ?
O7B C5B O6B 126.1(4) . . ?
O7B C5B C4B 117.7(4) . . ?
O6B C5B C4B 116.2(3) . . ?
C5B O6B Mn 118.7(3) . . ?
C5B O6B Na 129.0(2) . . ?
Mn O6B Na 89.55(10) . . ?
Na O1W Na 91.96(15) . 2_666 ?
O7W O2W" Na 152.8(11) . . ?

loop_
_geom_bond_atom_site_label_1
_geom_bond_atom_site_label_2
_geom_bond_distance
_geom_bond_site_symmetry_2
_geom_bond_publ_flag
Mn O6C 2.240(3) . ?
Mn N3A 2.256(3) . ?
Mn N3C 2.272(4) . ?
Mn N3B 2.281(3) . ?
Mn O6B 2.295(3) . ?
Mn O6A 2.295(3) . ?
Mn Na 3.3445(19) . ?
Na O1W 2.305(4) . ?
Na O6C 2.339(4) . ?
Na O6A 2.403(3) . ?
Na O2W" 2.404(13) . ?
Na O2W 2.413(6) . ?
Na O6B 2.451(3) . ?
Na O1W 2.457(5) 2_666 ?
Na O2W' 2.452(9) . ?
Na Na 3.426(4) 2_666 ?
N C1A 1.462(5) . ?
N C1C 1.470(5) . ?
N C1B 1.477(5) . ?
C1A C2A 1.532(6) . ?
C2A N3A 1.464(4) . ?
N3A C4A 1.274(5) . ?
C4A C8A 1.478(5) . ?
C4A C5A 1.532(5) . ?
C5A O7A 1.243(5) . ?
C5A O6A 1.254(5) . ?
C1C C2C 1.526(6) . ?
C2C N3C 1.459(5) . ?
N3C C4C 1.266(5) . ?
C4C C8C 1.505(5) . ?
C4C C5C 1.525(6) . ?
C5C O7C 1.247(5) . ?
C5C O6C 1.252(5) . ?
C1B C2B 1.518(6) . ?
C2B N3B 1.457(5) . ?
N3B C4B 1.277(5) . ?
C4B C8B 1.501(6) . ?
C4B C5B 1.526(6) . ?
C5B O7B 1.249(5) . ?
C5B O6B 1.255(5) . ?
O1W Na 2.457(5) 2_666 ?
O2W" O7W 1.610(18) . ?
O5W O6W 0.809(17) . ?
